data_7238050
loop_
_publ_author_name
'Huang, Yunping'
'Liu, Yun'
'Sommerville, Parker J. W.'
'Kaminsky, Werner'
'Ginger, David S.'
'Luscombe, Christine K.'

_publ_section_title
;
 Theobromine and direct arylation: a sustainable and scalable solution to
 minimize aggregation caused quenching
;
_journal_name_full 'Green Chemistry'
_journal_paper_doi 10.1039/C9GC03391B
_journal_year 2019
_chemical_formula_moiety 'C76 H98 N16 O8'
_chemical_formula_sum 'C76 H98 N16 O8'
_chemical_formula_weight 1363.7
_space_group_IT_number 14
_space_group_name_Hall '-P 2ybc'
_space_group_name_H-M_alt 'P 1 21/c 1'
_symmetry_cell_setting monoclinic
_symmetry_Int_Tables_number 14
_symmetry_space_group_name_Hall '-P 2ybc'
_symmetry_space_group_name_H-M 'P 1 21/c 1'
_atom_sites_solution_hydrogens geom
_audit_conform_dict_location ftp://ftp.iucr.org/pub/cif_core.dic
_audit_conform_dict_name cif_core.dic
_audit_conform_dict_version 2.4.3
_audit_creation_date 2018-07-23T12:56:50-00:00
_audit_creation_method 'WinGX routine CIF_UPDATE'
_audit_update_record
;
2019-11-01 deposited with the CCDC.	2019-11-11 downloaded from the CCDC.
;
_cell_angle_alpha 90
_cell_angle_beta 111.004(3)
_cell_angle_gamma 90
_cell_formula_units_Z 2
_cell_length_a 11.4759(7)
_cell_length_b 23.1694(15)
_cell_length_c 14.5016(10)
_cell_measurement_reflns_used 9644
_cell_measurement_temperature 100(2)
_cell_measurement_theta_max 26.77
_cell_measurement_theta_min 2.59
_cell_measurement_wavelength 0.71073
_cell_volume 3599.6(4)
_computing_cell_refinement 'SAINT V8.34A integration software'
_computing_data_collection 'Bruker APEX2 software'
_computing_data_reduction 'SORTAV (Blessing, 1995)'
_computing_molecular_graphics 'ORTEP-3 for Windows (Farrugia, 2012)'
_computing_publication_material 'WinGX publication routines (Farrugia, 2012)'
_computing_structure_refinement 'SHELXL-2014/7 (Sheldrick, 2014)'
_computing_structure_solution 'SHELXS-2013 (Sheldrick, 2008)'
_diffrn_ambient_temperature 100(2)
_diffrn_detector 'APEX-II CCD'
_diffrn_measured_fraction_theta_full 1
_diffrn_measured_fraction_theta_max 0.998
_diffrn_measurement_device '\k-geometry diffractometer'
_diffrn_measurement_device_type 'Bruker APEX-II'
_diffrn_measurement_method '\f or \w oscillation scans'
_diffrn_orient_matrix_UB_11 0.042356
_diffrn_orient_matrix_UB_12 0.038205
_diffrn_orient_matrix_UB_13 0.004937
_diffrn_orient_matrix_UB_21 -0.035678
_diffrn_orient_matrix_UB_22 0.012835
_diffrn_orient_matrix_UB_23 0.050211
_diffrn_orient_matrix_UB_31 0.075137
_diffrn_orient_matrix_UB_32 -0.015442
_diffrn_orient_matrix_UB_33 0.05395
_diffrn_radiation_monochromator graphite
_diffrn_radiation_probe x-ray
_diffrn_radiation_type MoK\a
_diffrn_radiation_wavelength 0.71073
_diffrn_reflns_av_R_equivalents 0.0347
_diffrn_reflns_av_unetI/netI 0.0461
_diffrn_reflns_Laue_measured_fraction_full 1
_diffrn_reflns_Laue_measured_fraction_max 0.998
_diffrn_reflns_limit_h_max 15
_diffrn_reflns_limit_h_min -15
_diffrn_reflns_limit_k_max 30
_diffrn_reflns_limit_k_min -30
_diffrn_reflns_limit_l_max 19
_diffrn_reflns_limit_l_min -19
_diffrn_reflns_number 17739
_diffrn_reflns_point_group_measured_fraction_full 1
_diffrn_reflns_point_group_measured_fraction_max 0.998
_diffrn_reflns_theta_full 25
_diffrn_reflns_theta_max 28.352
_diffrn_reflns_theta_min 1.742
_diffrn_source 'sealed x-ray tube'
_diffrn_standards_number 0
_exptl_absorpt_coefficient_mu 0.084
_exptl_absorpt_correction_T_max 0.74
_exptl_absorpt_correction_T_min 0.702
_exptl_absorpt_correction_type multi-scan
_exptl_absorpt_process_details
;
SADABS-2012/1 - Bruker AXS area detector scaling and absorption correction
;
_exptl_crystal_colour yellow
_exptl_crystal_density_diffrn 1.258
_exptl_crystal_density_method 'not measured'
_exptl_crystal_description prism
_exptl_crystal_F_000 1460
_exptl_crystal_size_max 0.34
_exptl_crystal_size_mid 0.09
_exptl_crystal_size_min 0.07
_refine_diff_density_max 0.315
_refine_diff_density_min -0.269
_refine_diff_density_rms 0.051
_refine_ls_extinction_method none
_refine_ls_goodness_of_fit_ref 1.021
_refine_ls_hydrogen_treatment constr
_refine_ls_matrix_type full
_refine_ls_number_constraints 0
_refine_ls_number_parameters 457
_refine_ls_number_reflns 8986
_refine_ls_number_restraints 0
_refine_ls_restrained_S_all 1.021
_refine_ls_R_factor_all 0.0784
_refine_ls_R_factor_gt 0.0451
_refine_ls_shift/su_max 0.001
_refine_ls_shift/su_mean 0
_refine_ls_structure_factor_coef Fsqd
_refine_ls_weighting_details 'w=1/[\s^2^(Fo^2^)+(0.0517P)^2^+1.3141P] where P=(Fo^2^+2Fc^2^)/3'
_refine_ls_weighting_scheme calc
_refine_ls_wR_factor_gt 0.104
_refine_ls_wR_factor_ref 0.1212
_reflns_Friedel_coverage 0
_reflns_number_gt 6153
_reflns_number_total 8986
_reflns_threshold_expression 'I > 2\s(I)'
_cod_data_source_file c9gc03391b2.cif
_cod_data_source_block shelx_CCDC2
_cod_original_sg_symbol_H-M 'P 21/c'
_cod_database_code 7238050
_shelx_estimated_absorpt_t_min 0.972
_shelx_estimated_absorpt_t_max 0.994

loop_
_symmetry_equiv_pos_as_xyz
'x, y, z'
'-x, y+1/2, -z+1/2'
'-x, -y, -z'
'x, -y-1/2, z-1/2'

loop_
_atom_site_label
_atom_site_type_symbol
_atom_site_fract_x
_atom_site_fract_y
_atom_site_fract_z
_atom_site_U_iso_or_equiv
_atom_site_adp_type
_atom_site_occupancy
_atom_site_site_symmetry_order
_atom_site_calc_flag
_atom_site_refinement_flags_posn
_atom_site_refinement_flags_adp
C1 C 0.65414(13) 0.91480(6) 0.70883(10) 0.0167(3) Uani 1 1 d . .
H1 H 0.6973 0.8916 0.7647 0.02 Uiso 1 1 calc R U
C2 C 0.57399(13) 0.88832(6) 0.62343(10) 0.0161(3) Uani 1 1 d . .
C3 C 0.51150(12) 0.92195(6) 0.53858(10) 0.0148(3) Uani 1 1 d . .
C4 C 0.53074(12) 0.98274(6) 0.54282(10) 0.0142(3) Uani 1 1 d . .
C5 C 0.61101(12) 1.00932(6) 0.63176(10) 0.0146(3) Uani 1 1 d . .
C6 C 0.67277(13) 0.97420(6) 0.71466(10) 0.0155(3) Uani 1 1 d . .
C7 C 0.62456(13) 1.07091(6) 0.63386(10) 0.0161(3) Uani 1 1 d . .
H7 H 0.6744 1.0893 0.6935 0.019 Uiso 1 1 calc R U
C8 C 0.43228(13) 0.89660(6) 0.44751(10) 0.0169(3) Uani 1 1 d . .
H8 H 0.4194 0.856 0.4442 0.02 Uiso 1 1 calc R U
C9 C 0.55583(13) 0.82528(6) 0.62319(10) 0.0157(3) Uani 1 1 d . .
C10 C 0.78561(13) 0.79866(7) 0.67552(11) 0.0200(3) Uani 1 1 d . .
H10A H 0.7975 0.8342 0.6434 0.03 Uiso 1 1 calc R U
H10B H 0.8255 0.7664 0.6545 0.03 Uiso 1 1 calc R U
H10C H 0.8233 0.8031 0.7474 0.03 Uiso 1 1 calc R U
C11 C 0.47337(13) 0.74268(6) 0.61674(10) 0.0167(3) Uani 1 1 d . .
C12 C 0.59896(13) 0.73297(6) 0.64342(10) 0.0166(3) Uani 1 1 d . .
C13 C 0.65406(14) 0.67700(7) 0.66224(11) 0.0188(3) Uani 1 1 d . .
C14 C 0.43651(14) 0.64233(7) 0.63134(11) 0.0211(3) Uani 1 1 d . .
C15 C 0.25714(14) 0.70785(8) 0.58270(12) 0.0264(4) Uani 1 1 d . .
H15A H 0.2398 0.7493 0.5746 0.04 Uiso 1 1 calc R U
H15B H 0.2311 0.6929 0.6355 0.04 Uiso 1 1 calc R U
H15C H 0.2109 0.6879 0.5208 0.04 Uiso 1 1 calc R U
C16 C 0.61299(16) 0.57499(7) 0.68362(12) 0.0246(3) Uani 1 1 d . .
H16A H 0.6816 0.5675 0.659 0.03 Uiso 1 1 calc R U
H16B H 0.5457 0.5467 0.6522 0.03 Uiso 1 1 calc R U
C17 C 0.66089(15) 0.56676(7) 0.79531(11) 0.0235(3) Uani 1 1 d . .
H17A H 0.5919 0.574 0.8197 0.028 Uiso 1 1 calc R U
H17B H 0.7274 0.5954 0.8266 0.028 Uiso 1 1 calc R U
C18 C 0.71242(16) 0.50621(7) 0.82601(12) 0.0265(4) Uani 1 1 d . .
H18A H 0.7707 0.4964 0.7919 0.032 Uiso 1 1 calc R U
H18B H 0.6427 0.4782 0.8044 0.032 Uiso 1 1 calc R U
C20 C 0.78059(15) 0.50038(7) 0.93734(12) 0.0258(4) Uani 1 1 d . .
H20A H 0.8471 0.53 0.9593 0.031 Uiso 1 1 calc R U
H20B H 0.7209 0.5083 0.971 0.031 Uiso 1 1 calc R U
C21 C 0.83891(16) 0.44105(8) 0.96937(12) 0.0281(4) Uani 1 1 d . .
H21A H 0.8919 0.4313 0.9307 0.034 Uiso 1 1 calc R U
H21B H 0.7716 0.4119 0.9541 0.034 Uiso 1 1 calc R U
C23 C 0.91809(16) 0.43792(8) 1.07945(13) 0.0311(4) Uani 1 1 d . .
H23A H 0.9818 0.4688 1.0953 0.037 Uiso 1 1 calc R U
H23B H 0.8637 0.4455 1.1179 0.037 Uiso 1 1 calc R U
C24 C 0.98346(17) 0.38050(9) 1.11202(14) 0.0384(5) Uani 1 1 d . .
H24A H 1.0272 0.37 1.0667 0.046 Uiso 1 1 calc R U
H24B H 1.0474 0.3851 1.1789 0.046 Uiso 1 1 calc R U
C25 C 0.8972(2) 0.33176(9) 1.11411(16) 0.0489(6) Uani 1 1 d . .
H25A H 0.8565 0.3409 1.1613 0.073 Uiso 1 1 calc R U
H25B H 0.9454 0.296 1.1342 0.073 Uiso 1 1 calc R U
H25C H 0.8336 0.3267 1.0481 0.073 Uiso 1 1 calc R U
C26 C 0.75543(13) 0.99979(6) 0.80823(10) 0.0155(3) Uani 1 1 d . .
C27 C 0.89111(12) 1.05153(6) 0.91356(10) 0.0159(3) Uani 1 1 d . .
C28 C 0.83608(13) 1.01987(6) 0.96594(10) 0.0161(3) Uani 1 1 d . .
C29 C 0.86137(13) 1.02837(7) 1.06837(11) 0.0181(3) Uani 1 1 d . .
C30 C 1.01363(13) 1.10343(6) 1.05685(10) 0.0176(3) Uani 1 1 d . .
C31 C 1.04144(14) 1.12444(7) 0.89993(11) 0.0227(3) Uani 1 1 d . .
H31A H 1.0873 1.1573 0.9385 0.034 Uiso 1 1 calc R U
H31B H 0.9778 1.1384 0.8388 0.034 Uiso 1 1 calc R U
H31C H 1.0995 1.0989 0.8838 0.034 Uiso 1 1 calc R U
C32 C 0.65474(14) 0.95063(7) 0.91763(11) 0.0221(3) Uani 1 1 d . .
H32A H 0.5796 0.9478 0.858 0.033 Uiso 1 1 calc R U
H32B H 0.6333 0.9683 0.9709 0.033 Uiso 1 1 calc R U
H32C H 0.6889 0.9119 0.9378 0.033 Uiso 1 1 calc R U
C33 C 0.97749(14) 1.08906(7) 1.21135(11) 0.0224(3) Uani 1 1 d . .
H33A H 1.0682 1.0959 1.2441 0.027 Uiso 1 1 calc R U
H33B H 0.9538 1.0571 1.2464 0.027 Uiso 1 1 calc R U
C34 C 0.90621(15) 1.14346(7) 1.21859(12) 0.0264(4) Uani 1 1 d . .
H34A H 0.9303 1.1752 1.1833 0.032 Uiso 1 1 calc R U
H34B H 0.9314 1.1547 1.2889 0.032 Uiso 1 1 calc R U
C35 C 0.76431(15) 1.13634(7) 1.17562(12) 0.0258(4) Uani 1 1 d . .
H35A H 0.7401 1.1214 1.1073 0.031 Uiso 1 1 calc R U
H35B H 0.7397 1.1071 1.215 0.031 Uiso 1 1 calc R U
C36 C 0.69209(15) 1.19178(7) 1.17374(12) 0.0272(4) Uani 1 1 d . .
H36A H 0.7118 1.2203 1.1306 0.033 Uiso 1 1 calc R U
H36B H 0.7193 1.2081 1.2413 0.033 Uiso 1 1 calc R U
C37 C 0.55116(15) 1.18186(7) 1.13621(12) 0.0256(4) Uani 1 1 d . .
H37A H 0.5262 1.1616 1.072 0.031 Uiso 1 1 calc R U
H37B H 0.5315 1.1562 1.1832 0.031 Uiso 1 1 calc R U
C38 C 0.47338(15) 1.23646(7) 1.12304(12) 0.0253(4) Uani 1 1 d . .
H38A H 0.4904 1.2617 1.0743 0.03 Uiso 1 1 calc R U
H38B H 0.4993 1.2574 1.1867 0.03 Uiso 1 1 calc R U
C39 C 0.33360(15) 1.22456(7) 1.08839(13) 0.0276(4) Uani 1 1 d . .
H39A H 0.3075 1.205 1.0234 0.033 Uiso 1 1 calc R U
H39B H 0.3176 1.1977 1.1356 0.033 Uiso 1 1 calc R U
C40 C 0.25367(18) 1.27812(8) 1.07897(13) 0.0375(5) Uani 1 1 d . .
H40A H 0.2721 1.2954 1.1443 0.056 Uiso 1 1 calc R U
H40B H 0.1652 1.2674 1.0512 0.056 Uiso 1 1 calc R U
H40C H 0.2722 1.306 1.0353 0.056 Uiso 1 1 calc R U
N1 N 0.65169(11) 0.78701(5) 0.64746(8) 0.0156(3) Uani 1 1 d . .
N2 N 0.44423(11) 0.79953(5) 0.60316(9) 0.0174(3) Uani 1 1 d . .
N3 N 0.39094(11) 0.69796(5) 0.60832(9) 0.0195(3) Uani 1 1 d . .
N4 N 0.56457(12) 0.63409(5) 0.65554(9) 0.0205(3) Uani 1 1 d . .
N5 N 0.74755(11) 0.98612(5) 0.89706(9) 0.0160(3) Uani 1 1 d . .
N6 N 0.84413(11) 1.03914(5) 0.81582(8) 0.0163(3) Uani 1 1 d . .
N7 N 0.98114(11) 1.09247(5) 0.95777(8) 0.0175(3) Uani 1 1 d . .
N8 N 0.95063(11) 1.07236(6) 1.10750(8) 0.0180(3) Uani 1 1 d . .
O1 O 0.76447(10) 0.66509(5) 0.68285(8) 0.0247(3) Uani 1 1 d . .
O2 O 0.36627(11) 0.60248(5) 0.62968(9) 0.0305(3) Uani 1 1 d . .
O3 O 0.81348(10) 1.00285(5) 1.11976(8) 0.0247(3) Uani 1 1 d . .
O4 O 1.09381(9) 1.13904(5) 1.09963(8) 0.0224(2) Uani 1 1 d . .

loop_
_atom_site_aniso_label
_atom_site_aniso_U_11
_atom_site_aniso_U_22
_atom_site_aniso_U_33
_atom_site_aniso_U_23
_atom_site_aniso_U_13
_atom_site_aniso_U_12
C1 0.0173(7) 0.0157(7) 0.0139(7) 0.0012(5) 0.0018(5) 0.0010(6)
C2 0.0152(7) 0.0146(7) 0.0165(7) -0.0003(5) 0.0032(5) -0.0010(6)
C3 0.0135(6) 0.0153(7) 0.0140(7) -0.0005(5) 0.0032(5) 0.0000(5)
C4 0.0122(6) 0.0142(7) 0.0148(7) -0.0004(5) 0.0029(5) -0.0002(5)
C5 0.0126(6) 0.0149(7) 0.0147(7) -0.0009(5) 0.0029(5) -0.0006(5)
C6 0.0141(7) 0.0157(7) 0.0136(7) -0.0015(5) 0.0013(5) -0.0004(6)
C7 0.0150(7) 0.0149(7) 0.0154(7) -0.0036(5) 0.0019(5) -0.0026(6)
C8 0.0177(7) 0.0133(7) 0.0167(7) -0.0018(6) 0.0026(6) -0.0016(6)
C9 0.0164(7) 0.0149(7) 0.0126(6) 0.0002(5) 0.0014(5) 0.0005(6)
C10 0.0156(7) 0.0207(8) 0.0209(7) -0.0011(6) 0.0032(6) -0.0020(6)
C11 0.0202(7) 0.0147(7) 0.0129(7) -0.0009(5) 0.0030(5) -0.0020(6)
C12 0.0198(7) 0.0128(7) 0.0153(7) 0.0009(5) 0.0039(6) -0.0006(6)
C13 0.0241(8) 0.0166(8) 0.0152(7) -0.0003(6) 0.0066(6) -0.0002(6)
C14 0.0260(8) 0.0165(8) 0.0188(7) -0.0004(6) 0.0055(6) -0.0037(6)
C15 0.0205(8) 0.0251(9) 0.0311(9) -0.0012(7) 0.0060(7) -0.0042(7)
C16 0.0325(9) 0.0127(8) 0.0271(8) 0.0017(6) 0.0088(7) 0.0019(7)
C17 0.0276(8) 0.0192(8) 0.0248(8) 0.0033(6) 0.0107(7) 0.0031(7)
C18 0.0311(9) 0.0203(9) 0.0272(8) 0.0048(7) 0.0093(7) 0.0041(7)
C20 0.0242(8) 0.0283(9) 0.0264(8) 0.0057(7) 0.0108(7) 0.0021(7)
C21 0.0272(8) 0.0287(10) 0.0273(9) 0.0078(7) 0.0086(7) 0.0028(7)
C23 0.0236(8) 0.0388(11) 0.0306(9) 0.0057(8) 0.0095(7) 0.0007(8)
C24 0.0328(10) 0.0482(13) 0.0307(10) 0.0122(9) 0.0070(8) 0.0091(9)
C25 0.0508(12) 0.0364(12) 0.0461(12) 0.0103(10) 0.0011(10) 0.0059(10)
C26 0.0144(6) 0.0138(7) 0.0146(7) 0.0011(5) 0.0007(5) 0.0026(5)
C27 0.0129(6) 0.0154(7) 0.0154(7) -0.0021(6) 0.0001(5) 0.0019(5)
C28 0.0136(7) 0.0151(7) 0.0157(7) -0.0014(6) 0.0005(5) 0.0002(6)
C29 0.0158(7) 0.0183(8) 0.0167(7) -0.0005(6) 0.0014(6) 0.0008(6)
C30 0.0151(7) 0.0159(8) 0.0179(7) -0.0013(6) 0.0011(6) 0.0017(6)
C31 0.0207(7) 0.0247(9) 0.0216(8) -0.0004(6) 0.0063(6) -0.0059(6)
C32 0.0206(7) 0.0229(8) 0.0205(7) -0.0014(6) 0.0047(6) -0.0061(6)
C33 0.0240(8) 0.0255(9) 0.0139(7) -0.0038(6) 0.0022(6) -0.0060(7)
C34 0.0263(8) 0.0290(9) 0.0222(8) -0.0094(7) 0.0069(7) -0.0066(7)
C35 0.0266(8) 0.0256(9) 0.0247(8) -0.0050(7) 0.0084(7) -0.0057(7)
C36 0.0282(9) 0.0263(9) 0.0278(8) -0.0087(7) 0.0107(7) -0.0048(7)
C37 0.0295(9) 0.0242(9) 0.0249(8) -0.0036(7) 0.0118(7) -0.0039(7)
C38 0.0349(9) 0.0211(9) 0.0209(8) -0.0038(6) 0.0111(7) -0.0037(7)
C39 0.0307(9) 0.0263(9) 0.0269(9) -0.0015(7) 0.0117(7) 0.0007(7)
C40 0.0461(11) 0.0364(11) 0.0266(9) -0.0014(8) 0.0088(8) 0.0118(9)
N1 0.0158(6) 0.0136(6) 0.0149(6) 0.0004(5) 0.0023(5) -0.0012(5)
N2 0.0177(6) 0.0155(7) 0.0163(6) -0.0004(5) 0.0028(5) -0.0020(5)
N3 0.0190(6) 0.0153(7) 0.0217(6) 0.0005(5) 0.0043(5) -0.0034(5)
N4 0.0254(7) 0.0131(7) 0.0212(6) 0.0009(5) 0.0063(5) -0.0005(5)
N5 0.0155(6) 0.0147(6) 0.0143(6) -0.0009(5) 0.0010(5) -0.0003(5)
N6 0.0144(6) 0.0162(6) 0.0146(6) -0.0007(5) 0.0007(5) 0.0005(5)
N7 0.0160(6) 0.0184(7) 0.0150(6) -0.0018(5) 0.0019(5) -0.0026(5)
N8 0.0182(6) 0.0194(7) 0.0131(6) -0.0018(5) 0.0015(5) -0.0019(5)
O1 0.0239(6) 0.0206(6) 0.0297(6) 0.0040(5) 0.0097(5) 0.0046(5)
O2 0.0326(6) 0.0195(6) 0.0361(7) 0.0023(5) 0.0084(5) -0.0096(5)
O3 0.0295(6) 0.0254(6) 0.0183(5) -0.0022(5) 0.0074(5) -0.0080(5)
O4 0.0202(5) 0.0237(6) 0.0196(5) -0.0042(4) 0.0028(4) -0.0066(5)

loop_
_atom_type_symbol
_atom_type_description
_atom_type_scat_dispersion_real
_atom_type_scat_dispersion_imag
_atom_type_scat_source
C C 0.0033 0.0016 'International Tables Vol C Tables 4.2.6.8 and 6.1.1.4'
H H 0 0 'International Tables Vol C Tables 4.2.6.8 and 6.1.1.4'
N N 0.0061 0.0033 'International Tables Vol C Tables 4.2.6.8 and 6.1.1.4'
O O 0.0106 0.006 'International Tables Vol C Tables 4.2.6.8 and 6.1.1.4'

loop_
_geom_angle_atom_site_label_1
_geom_angle_atom_site_label_2
_geom_angle_atom_site_label_3
_geom_angle
_geom_angle_site_symmetry_1
_geom_angle_site_symmetry_3
C6 C1 C2 121.87(13) . .
C6 C1 H1 119.1 . .
C2 C1 H1 119.1 . .
C1 C2 C3 119.87(13) . .
C1 C2 C9 119.07(13) . .
C3 C2 C9 121.06(12) . .
C2 C3 C4 119.00(12) . .
C2 C3 C8 122.13(13) . .
C4 C3 C8 118.84(12) . .
C3 C4 C5 120.36(12) . .
C3 C4 C4 119.63(15) . 3_676
C5 C4 C4 120.01(16) . 3_676
C6 C5 C4 118.96(13) . .
C6 C5 C7 122.48(13) . .
C4 C5 C7 118.56(12) . .
C1 C6 C5 119.91(12) . .
C1 C6 C26 119.24(12) . .
C5 C6 C26 120.84(13) . .
C8 C7 C5 121.32(13) 3_676 .
C8 C7 H7 119.3 3_676 .
C5 C7 H7 119.3 . .
C7 C8 C3 121.57(14) 3_676 .
C7 C8 H8 119.2 3_676 .
C3 C8 H8 119.2 . .
N2 C9 N1 112.71(13) . .
N2 C9 C2 124.18(13) . .
N1 C9 C2 123.05(13) . .
N1 C10 H10A 109.5 . .
N1 C10 H10B 109.5 . .
H10A C10 H10B 109.5 . .
N1 C10 H10C 109.5 . .
H10A C10 H10C 109.5 . .
H10B C10 H10C 109.5 . .
N2 C11 C12 112.35(13) . .
N2 C11 N3 126.26(13) . .
C12 C11 N3 121.37(13) . .
C11 C12 N1 105.27(12) . .
C11 C12 C13 123.57(13) . .
N1 C12 C13 131.16(13) . .
O1 C13 N4 121.54(14) . .
O1 C13 C12 126.94(14) . .
N4 C13 C12 111.51(13) . .
O2 C14 N3 120.62(14) . .
O2 C14 N4 122.00(14) . .
N3 C14 N4 117.38(13) . .
N3 C15 H15A 109.5 . .
N3 C15 H15B 109.5 . .
H15A C15 H15B 109.5 . .
N3 C15 H15C 109.5 . .
H15A C15 H15C 109.5 . .
H15B C15 H15C 109.5 . .
N4 C16 C17 111.41(13) . .
N4 C16 H16A 109.3 . .
C17 C16 H16A 109.3 . .
N4 C16 H16B 109.3 . .
C17 C16 H16B 109.3 . .
H16A C16 H16B 108 . .
C16 C17 C18 112.30(13) . .
C16 C17 H17A 109.1 . .
C18 C17 H17A 109.1 . .
C16 C17 H17B 109.1 . .
C18 C17 H17B 109.1 . .
H17A C17 H17B 107.9 . .
C17 C18 C20 112.83(14) . .
C17 C18 H18A 109 . .
C20 C18 H18A 109 . .
C17 C18 H18B 109 . .
C20 C18 H18B 109 . .
H18A C18 H18B 107.8 . .
C21 C20 C18 113.83(14) . .
C21 C20 H20A 108.8 . .
C18 C20 H20A 108.8 . .
C21 C20 H20B 108.8 . .
C18 C20 H20B 108.8 . .
H20A C20 H20B 107.7 . .
C20 C21 C23 113.07(15) . .
C20 C21 H21A 109 . .
C23 C21 H21A 109 . .
C20 C21 H21B 109 . .
C23 C21 H21B 109 . .
H21A C21 H21B 107.8 . .
C24 C23 C21 114.14(16) . .
C24 C23 H23A 108.7 . .
C21 C23 H23A 108.7 . .
C24 C23 H23B 108.7 . .
C21 C23 H23B 108.7 . .
H23A C23 H23B 107.6 . .
C25 C24 C23 114.04(16) . .
C25 C24 H24A 108.7 . .
C23 C24 H24A 108.7 . .
C25 C24 H24B 108.7 . .
C23 C24 H24B 108.7 . .
H24A C24 H24B 107.6 . .
C24 C25 H25A 109.5 . .
C24 C25 H25B 109.5 . .
H25A C25 H25B 109.5 . .
C24 C25 H25C 109.5 . .
H25A C25 H25C 109.5 . .
H25B C25 H25C 109.5 . .
N6 C26 N5 112.73(12) . .
N6 C26 C6 124.64(13) . .
N5 C26 C6 122.62(13) . .
N6 C27 C28 112.27(12) . .
N6 C27 N7 125.66(13) . .
C28 C27 N7 122.04(13) . .
C27 C28 N5 105.59(12) . .
C27 C28 C29 123.09(13) . .
N5 C28 C29 130.91(14) . .
O3 C29 N8 121.53(13) . .
O3 C29 C28 126.93(14) . .
N8 C29 C28 111.53(13) . .
O4 C30 N7 121.81(14) . .
O4 C30 N8 121.03(13) . .
N7 C30 N8 117.15(12) . .
N7 C31 H31A 109.5 . .
N7 C31 H31B 109.5 . .
H31A C31 H31B 109.5 . .
N7 C31 H31C 109.5 . .
H31A C31 H31C 109.5 . .
H31B C31 H31C 109.5 . .
N5 C32 H32A 109.5 . .
N5 C32 H32B 109.5 . .
H32A C32 H32B 109.5 . .
N5 C32 H32C 109.5 . .
H32A C32 H32C 109.5 . .
H32B C32 H32C 109.5 . .
N8 C33 C34 111.44(12) . .
N8 C33 H33A 109.3 . .
C34 C33 H33A 109.3 . .
N8 C33 H33B 109.3 . .
C34 C33 H33B 109.3 . .
H33A C33 H33B 108 . .
C33 C34 C35 113.67(13) . .
C33 C34 H34A 108.8 . .
C35 C34 H34A 108.8 . .
C33 C34 H34B 108.8 . .
C35 C34 H34B 108.8 . .
H34A C34 H34B 107.7 . .
C36 C35 C34 114.16(14) . .
C36 C35 H35A 108.7 . .
C34 C35 H35A 108.7 . .
C36 C35 H35B 108.7 . .
C34 C35 H35B 108.7 . .
H35A C35 H35B 107.6 . .
C35 C36 C37 112.29(14) . .
C35 C36 H36A 109.1 . .
C37 C36 H36A 109.1 . .
C35 C36 H36B 109.1 . .
C37 C36 H36B 109.1 . .
H36A C36 H36B 107.9 . .
C38 C37 C36 114.74(14) . .
C38 C37 H37A 108.6 . .
C36 C37 H37A 108.6 . .
C38 C37 H37B 108.6 . .
C36 C37 H37B 108.6 . .
H37A C37 H37B 107.6 . .
C37 C38 C39 113.07(14) . .
C37 C38 H38A 109 . .
C39 C38 H38A 109 . .
C37 C38 H38B 109 . .
C39 C38 H38B 109 . .
H38A C38 H38B 107.8 . .
C40 C39 C38 114.31(15) . .
C40 C39 H39A 108.7 . .
C38 C39 H39A 108.7 . .
C40 C39 H39B 108.7 . .
C38 C39 H39B 108.7 . .
H39A C39 H39B 107.6 . .
C39 C40 H40A 109.5 . .
C39 C40 H40B 109.5 . .
H40A C40 H40B 109.5 . .
C39 C40 H40C 109.5 . .
H40A C40 H40C 109.5 . .
H40B C40 H40C 109.5 . .
C9 N1 C12 106.19(12) . .
C9 N1 C10 128.52(13) . .
C12 N1 C10 125.27(12) . .
C9 N2 C11 103.48(12) . .
C11 N3 C14 119.33(12) . .
C11 N3 C15 121.96(13) . .
C14 N3 C15 118.56(13) . .
C14 N4 C13 126.65(13) . .
C14 N4 C16 116.96(13) . .
C13 N4 C16 116.25(12) . .
C26 N5 C28 105.74(12) . .
C26 N5 C32 128.76(12) . .
C28 N5 C32 124.90(12) . .
C26 N6 C27 103.64(12) . .
C30 N7 C27 119.39(13) . .
C30 N7 C31 119.93(12) . .
C27 N7 C31 120.68(12) . .
C30 N8 C29 126.65(12) . .
C30 N8 C33 116.23(12) . .
C29 N8 C33 117.08(12) . .

loop_
_geom_bond_atom_site_label_1
_geom_bond_atom_site_label_2
_geom_bond_distance
_geom_bond_site_symmetry_2
C1 C6 1.391(2) .
C1 C2 1.3926(19) .
C1 H1 0.95 .
C2 C3 1.4151(19) .
C2 C9 1.475(2) .
C3 C4 1.424(2) .
C3 C8 1.4335(19) .
C4 C5 1.4281(18) .
C4 C4 1.432(3) 3_676
C5 C6 1.4140(19) .
C5 C7 1.435(2) .
C6 C26 1.4730(19) .
C7 C8 1.354(2) 3_676
C7 H7 0.95 .
C8 C7 1.354(2) 3_676
C8 H8 0.95 .
C9 N2 1.3468(18) .
C9 N1 1.3575(18) .
C10 N1 1.4670(18) .
C10 H10A 0.98 .
C10 H10B 0.98 .
C10 H10C 0.98 .
C11 N2 1.3558(19) .
C11 C12 1.370(2) .
C11 N3 1.3786(19) .
C12 N1 1.3827(19) .
C12 C13 1.425(2) .
C13 O1 1.2245(18) .
C13 N4 1.408(2) .
C14 O2 1.2202(19) .
C14 N3 1.386(2) .
C14 N4 1.396(2) .
C15 N3 1.463(2) .
C15 H15A 0.98 .
C15 H15B 0.98 .
C15 H15C 0.98 .
C16 N4 1.4791(19) .
C16 C17 1.524(2) .
C16 H16A 0.99 .
C16 H16B 0.99 .
C17 C18 1.526(2) .
C17 H17A 0.99 .
C17 H17B 0.99 .
C18 C20 1.527(2) .
C18 H18A 0.99 .
C18 H18B 0.99 .
C20 C21 1.527(2) .
C20 H20A 0.99 .
C20 H20B 0.99 .
C21 C23 1.530(2) .
C21 H21A 0.99 .
C21 H21B 0.99 .
C23 C24 1.517(3) .
C23 H23A 0.99 .
C23 H23B 0.99 .
C24 C25 1.510(3) .
C24 H24A 0.99 .
C24 H24B 0.99 .
C25 H25A 0.98 .
C25 H25B 0.98 .
C25 H25C 0.98 .
C26 N6 1.3413(19) .
C26 N5 1.3607(19) .
C27 N6 1.3543(18) .
C27 C28 1.363(2) .
C27 N7 1.3797(18) .
C28 N5 1.3834(17) .
C28 C29 1.421(2) .
C29 O3 1.2250(18) .
C29 N8 1.4118(19) .
C30 O4 1.2260(17) .
C30 N7 1.3726(18) .
C30 N8 1.400(2) .
C31 N7 1.465(2) .
C31 H31A 0.98 .
C31 H31B 0.98 .
C31 H31C 0.98 .
C32 N5 1.458(2) .
C32 H32A 0.98 .
C32 H32B 0.98 .
C32 H32C 0.98 .
C33 N8 1.4766(18) .
C33 C34 1.526(2) .
C33 H33A 0.99 .
C33 H33B 0.99 .
C34 C35 1.530(2) .
C34 H34A 0.99 .
C34 H34B 0.99 .
C35 C36 1.524(2) .
C35 H35A 0.99 .
C35 H35B 0.99 .
C36 C37 1.528(2) .
C36 H36A 0.99 .
C36 H36B 0.99 .
C37 C38 1.520(2) .
C37 H37A 0.99 .
C37 H37B 0.99 .
C38 C39 1.524(2) .
C38 H38A 0.99 .
C38 H38B 0.99 .
C39 C40 1.520(2) .
C39 H39A 0.99 .
C39 H39B 0.99 .
C40 H40A 0.98 .
C40 H40B 0.98 .
C40 H40C 0.98 .
